data_4027675
loop_
_publ_author_name
'Zenghui Lu'
'Weijian Cui'
'Siyuan Xia'
'Yihui Bai'
'Fang Luo'
'Gangguo Zhu'

_publ_section_title
;
 Preparation of 3,4,5-Trisubstituted Oxazolones by Pd-Catalyzed Coupling
 of N-Alkynyltert-Butyloxycarbamates with Aryl Halides and Related
 Electrophiles
;
_journal_name_full 'Journal of Organic Chemistry'
_journal_page_first 9871
_journal_page_last 9877
_journal_paper_doi 10.1021/jo301794w
_journal_volume 77
_journal_year 2012
_chemical_formula_sum 'C24 H17 N O2'
_chemical_formula_weight 351.39
_chemical_name_systematic
;
 ?
;
_space_group_IT_number 14
_symmetry_cell_setting monoclinic
_symmetry_space_group_name_Hall '-P 2ybc'
_symmetry_space_group_name_H-M 'P 1 21/c 1'
_atom_sites_solution_hydrogens geom
_atom_sites_solution_primary direct
_atom_sites_solution_secondary difmap
_audit_creation_method SHELXL-97
_cell_angle_alpha 90.00
_cell_angle_beta 97.093(2)
_cell_angle_gamma 90.00
_cell_formula_units_Z 4
_cell_length_a 6.9736(2)
_cell_length_b 17.1873(6)
_cell_length_c 15.2945(5)
_cell_measurement_reflns_used 6497
_cell_measurement_temperature 296(2)
_cell_measurement_theta_max 27.57
_cell_measurement_theta_min 1.79
_cell_volume 1819.13(10)
_computing_cell_refinement 'Siemens SMART & SAINT'
_computing_data_collection 'Siemens SMART'
_computing_data_reduction 'Siemens XPREP'
_computing_molecular_graphics 'Bruker SHELXTL'
_computing_publication_material 'Bruker SHELXTL'
_computing_structure_refinement 'Siemens SHELXTL'
_computing_structure_solution 'Siemens SHELXTL'
_diffrn_ambient_temperature 296(2)
_diffrn_measured_fraction_theta_full 0.993
_diffrn_measured_fraction_theta_max 0.993
_diffrn_measurement_device_type 'Bruker P4'
_diffrn_measurement_method '\w scans'
_diffrn_radiation_monochromator graphite
_diffrn_radiation_source 'fine-focus sealed tube'
_diffrn_radiation_type MoK\a
_diffrn_radiation_wavelength 0.71073
_diffrn_reflns_av_R_equivalents 0.0328
_diffrn_reflns_av_sigmaI/netI 0.0197
_diffrn_reflns_limit_h_max 9
_diffrn_reflns_limit_h_min -8
_diffrn_reflns_limit_k_max 22
_diffrn_reflns_limit_k_min -21
_diffrn_reflns_limit_l_max 19
_diffrn_reflns_limit_l_min -19
_diffrn_reflns_number 28522
_diffrn_reflns_theta_full 27.57
_diffrn_reflns_theta_max 27.57
_diffrn_reflns_theta_min 1.79
_diffrn_standards_decay_% none
_diffrn_standards_interval_count none
_diffrn_standards_interval_time none
_diffrn_standards_number none
_exptl_absorpt_coefficient_mu 0.082
_exptl_absorpt_correction_T_max .990
_exptl_absorpt_correction_T_min .969
_exptl_absorpt_correction_type empirical
_exptl_absorpt_process_details 'SADABS (Sheldrick, 1996)'
_exptl_crystal_colour colorless
_exptl_crystal_density_diffrn 1.283
_exptl_crystal_description block
_exptl_crystal_F_000 736
_exptl_crystal_size_max .52
_exptl_crystal_size_mid .32
_exptl_crystal_size_min .12
_refine_diff_density_max 0.150
_refine_diff_density_min -0.133
_refine_diff_density_rms 0.030
_refine_ls_extinction_coef 0.0095(12)
_refine_ls_extinction_expression Fc^*^=kFc[1+0.001xFc^2^\l^3^/sin(2\q)]^-1/4^
_refine_ls_extinction_method SHELXL
_refine_ls_goodness_of_fit_ref 1.027
_refine_ls_hydrogen_treatment constr
_refine_ls_matrix_type full
_refine_ls_number_parameters 245
_refine_ls_number_reflns 4165
_refine_ls_number_restraints 0
_refine_ls_restrained_S_all 1.027
_refine_ls_R_factor_all 0.0639
_refine_ls_R_factor_gt 0.0396
_refine_ls_shift/su_max 0.001
_refine_ls_shift/su_mean 0.000
_refine_ls_structure_factor_coef Fsqd
_refine_ls_weighting_details 'calc w=1/[\s^2^(Fo^2^)+(0.0496P)^2^+0.1916P] where P=(Fo^2^+2Fc^2^)/3'
_refine_ls_weighting_scheme calc
_refine_ls_wR_factor_gt 0.1005
_refine_ls_wR_factor_ref 0.1148
_reflns_number_gt 2779
_reflns_number_total 4165
_reflns_threshold_expression >2sigma(I)
_cod_data_source_file jo301794w_si_003.cif
_cod_data_source_block a
_cod_database_code 4027675

loop_
_symmetry_equiv_pos_as_xyz
'x, y, z'
'-x, y+1/2, -z+1/2'
'-x, -y, -z'
'x, -y-1/2, z-1/2'

loop_
_atom_site_label
_atom_site_type_symbol
_atom_site_fract_x
_atom_site_fract_y
_atom_site_fract_z
_atom_site_U_iso_or_equiv
_atom_site_adp_type
_atom_site_occupancy
_atom_site_symmetry_multiplicity
_atom_site_calc_flag
_atom_site_refinement_flags
C1 C 0.25901(15) 0.52294(7) 0.91536(9) 0.0549(3) Uani 1 1 d .
O1 O 0.25896(13) 0.47186(5) 0.84563(7) 0.0677(3) Uani 1 1 d .
C3 C 0.26559(15) 0.59820(7) 0.88639(8) 0.0508(3) Uani 1 1 d .
N1 N 0.26750(14) 0.59276(7) 0.79463(7) 0.0593(3) Uani 1 1 d .
C5 C 0.24778(16) 0.56279(8) 1.06276(9) 0.0586(3) Uani 1 1 d .
C6 C 0.26647(16) 0.66085(7) 0.94628(8) 0.0534(3) Uani 1 1 d .
C7 C 0.24889(15) 0.50047(8) 1.00229(9) 0.0563(3) Uani 1 1 d .
C8 C 0.25593(17) 0.64024(8) 1.03277(9) 0.0596(3) Uani 1 1 d .
H8A H 0.2541 0.6800 1.0740 0.072 Uiso 1 1 calc R
C9 C 0.2804(2) 0.74456(8) 0.92375(9) 0.0620(3) Uani 1 1 d .
C10 C 0.23645(17) 0.42265(8) 1.03166(11) 0.0698(4) Uani 1 1 d .
H10A H 0.2363 0.3816 0.9921 0.084 Uiso 1 1 calc R
C11 C 0.0595(2) 0.67757(8) 0.69079(8) 0.0621(3) Uani 1 1 d .
C12 C 0.26092(19) 0.65273(9) 0.72646(9) 0.0672(4) Uani 1 1 d .
H12A H 0.3254 0.6332 0.6782 0.081 Uiso 1 1 calc R
H12B H 0.3321 0.6979 0.7507 0.081 Uiso 1 1 calc R
C13 C 0.26304(19) 0.51589(9) 0.77097(11) 0.0698(4) Uani 1 1 d .
O2 O 0.26186(18) 0.48793(7) 0.69848(8) 0.0959(4) Uani 1 1 d .
C15 C 0.22473(19) 0.40873(10) 1.11846(13) 0.0813(5) Uani 1 1 d .
H15A H 0.2142 0.3578 1.1377 0.098 Uiso 1 1 calc R
C16 C 0.23924(19) 0.54470(10) 1.15248(10) 0.0732(4) Uani 1 1 d .
H16A H 0.2412 0.5846 1.1937 0.088 Uiso 1 1 calc R
C17 C -0.0554(2) 0.62997(10) 0.63320(10) 0.0783(4) Uani 1 1 d .
H17A H -0.0075 0.5822 0.6173 0.094 Uiso 1 1 calc R
C18 C 0.2282(2) 0.46951(12) 1.17897(12) 0.0825(5) Uani 1 1 d .
H18A H 0.2229 0.4585 1.2382 0.099 Uiso 1 1 calc R
C19 C 0.4424(2) 0.77441(9) 0.89061(10) 0.0750(4) Uani 1 1 d .
H19A H 0.5410 0.7409 0.8790 0.090 Uiso 1 1 calc R
C20 C 0.1359(3) 0.79561(10) 0.94093(11) 0.0924(5) Uani 1 1 d .
H20A H 0.0273 0.7770 0.9638 0.111 Uiso 1 1 calc R
C21 C 0.4589(4) 0.85299(11) 0.87475(12) 0.1020(6) Uani 1 1 d .
H21A H 0.5679 0.8723 0.8528 0.122 Uiso 1 1 calc R
C22 C -0.0136(3) 0.74794(10) 0.71328(12) 0.0912(5) Uani 1 1 d .
H22A H 0.0611 0.7810 0.7517 0.109 Uiso 1 1 calc R
C23 C -0.3089(3) 0.72154(19) 0.62134(18) 0.1210(9) Uani 1 1 d .
H23A H -0.4324 0.7366 0.5975 0.145 Uiso 1 1 calc R
C24 C -0.2388(3) 0.65186(14) 0.59899(13) 0.1061(7) Uani 1 1 d .
H24A H -0.3145 0.6190 0.5607 0.127 Uiso 1 1 calc R
C25 C 0.1529(5) 0.87421(12) 0.92412(15) 0.1326(9) Uani 1 1 d .
H25A H 0.0546 0.9081 0.9350 0.159 Uiso 1 1 calc R
C26 C -0.2010(4) 0.76981(15) 0.67830(16) 0.1237(8) Uani 1 1 d .
H26A H -0.2515 0.8172 0.6940 0.148 Uiso 1 1 calc R
C27 C 0.3136(5) 0.90243(12) 0.89152(14) 0.1305(10) Uani 1 1 d .
H27A H 0.3242 0.9554 0.8807 0.157 Uiso 1 1 calc R

loop_
_atom_site_aniso_label
_atom_site_aniso_U_11
_atom_site_aniso_U_22
_atom_site_aniso_U_33
_atom_site_aniso_U_23
_atom_site_aniso_U_13
_atom_site_aniso_U_12
C1 0.0369(6) 0.0569(8) 0.0698(9) -0.0053(6) 0.0019(5) 0.0043(5)
O1 0.0600(5) 0.0602(6) 0.0818(7) -0.0078(5) 0.0041(5) 0.0118(4)
C3 0.0366(5) 0.0595(7) 0.0560(7) 0.0000(6) 0.0041(5) 0.0011(5)
N1 0.0543(6) 0.0654(7) 0.0579(7) -0.0036(5) 0.0054(5) 0.0078(5)
C5 0.0408(6) 0.0698(8) 0.0643(8) 0.0087(7) 0.0027(5) -0.0055(5)
C6 0.0448(6) 0.0570(7) 0.0578(7) -0.0011(6) 0.0034(5) -0.0035(5)
C7 0.0313(5) 0.0621(8) 0.0743(9) 0.0099(7) 0.0022(5) 0.0012(5)
C8 0.0558(7) 0.0653(8) 0.0572(8) -0.0023(6) 0.0047(6) -0.0087(6)
C9 0.0747(8) 0.0573(8) 0.0530(8) -0.0020(6) 0.0039(6) -0.0031(6)
C10 0.0423(6) 0.0656(9) 0.1010(12) 0.0157(8) 0.0062(7) 0.0055(6)
C11 0.0712(8) 0.0680(9) 0.0486(7) 0.0141(6) 0.0133(6) -0.0034(7)
C12 0.0646(8) 0.0810(10) 0.0582(8) -0.0022(7) 0.0164(6) -0.0107(7)
C13 0.0592(8) 0.0745(10) 0.0748(10) -0.0140(8) 0.0050(7) 0.0157(7)
O2 0.1101(9) 0.0962(9) 0.0812(8) -0.0280(7) 0.0110(6) 0.0248(7)
C15 0.0511(8) 0.0786(11) 0.1147(14) 0.0367(10) 0.0122(8) 0.0045(7)
C16 0.0602(8) 0.0914(11) 0.0679(9) 0.0146(8) 0.0072(7) -0.0077(7)
C17 0.0832(10) 0.0832(11) 0.0657(9) 0.0162(8) -0.0015(8) -0.0095(8)
C18 0.0600(8) 0.1050(14) 0.0828(11) 0.0337(10) 0.0097(7) -0.0015(8)
C19 0.0832(10) 0.0650(9) 0.0748(10) 0.0057(7) 0.0017(8) -0.0176(7)
C20 0.1267(14) 0.0738(11) 0.0817(11) -0.0001(9) 0.0329(10) 0.0226(10)
C21 0.1483(18) 0.0755(12) 0.0794(12) 0.0089(9) 0.0029(11) -0.0376(12)
C22 0.1219(14) 0.0757(11) 0.0759(11) 0.0148(9) 0.0120(10) 0.0160(10)
C23 0.0922(14) 0.153(2) 0.1166(18) 0.0702(18) 0.0098(13) 0.0249(15)
C24 0.0921(13) 0.1234(17) 0.0953(13) 0.0467(12) -0.0189(10) -0.0175(12)
C25 0.228(3) 0.0745(13) 0.1037(16) 0.0078(12) 0.0539(18) 0.0465(16)
C26 0.155(2) 0.1120(17) 0.1074(17) 0.0386(14) 0.0278(16) 0.0602(16)
C27 0.254(3) 0.0551(11) 0.0843(14) 0.0055(10) 0.0269(17) -0.0017(16)

loop_
_atom_type_symbol
_atom_type_description
_atom_type_scat_dispersion_real
_atom_type_scat_dispersion_imag
_atom_type_scat_source
C C 0.0033 0.0016 'International Tables Vol C Tables 4.2.6.8 and 6.1.1.4'
H H 0.0000 0.0000 'International Tables Vol C Tables 4.2.6.8 and 6.1.1.4'
N N 0.0061 0.0033 'International Tables Vol C Tables 4.2.6.8 and 6.1.1.4'
O O 0.0106 0.0060 'International Tables Vol C Tables 4.2.6.8 and 6.1.1.4'

loop_
_geom_angle_atom_site_label_1
_geom_angle_atom_site_label_2
_geom_angle_atom_site_label_3
_geom_angle
C3 C1 O1 110.32(11)
C3 C1 C7 125.27(12)
O1 C1 C7 124.39(12)
C13 O1 C1 107.08(11)
C1 C3 N1 105.33(11)
C1 C3 C6 120.49(12)
N1 C3 C6 134.17(11)
C13 N1 C3 108.96(11)
C13 N1 C12 119.59(12)
C3 N1 C12 131.31(11)
C8 C5 C16 122.03(14)
C8 C5 C7 119.84(12)
C16 C5 C7 118.13(13)
C8 C6 C3 115.42(12)
C8 C6 C9 118.92(12)
C3 C6 C9 125.65(12)
C1 C7 C5 114.73(12)
C1 C7 C10 125.16(14)
C5 C7 C10 120.10(13)
C6 C8 C5 124.23(13)
C6 C8 H8A 117.9
C5 C8 H8A 117.9
C20 C9 C19 118.52(14)
C20 C9 C6 119.99(13)
C19 C9 C6 121.36(13)
C15 C10 C7 119.24(16)
C15 C10 H10A 120.4
C7 C10 H10A 120.4
C22 C11 C17 118.47(15)
C22 C11 C12 121.22(14)
C17 C11 C12 120.30(14)
N1 C12 C11 113.83(10)
N1 C12 H12A 108.8
C11 C12 H12A 108.8
N1 C12 H12B 108.8
C11 C12 H12B 108.8
H12A C12 H12B 107.7
O2 C13 N1 128.61(16)
O2 C13 O1 123.08(15)
N1 C13 O1 108.31(12)
C10 C15 C18 121.16(15)
C10 C15 H15A 119.4
C18 C15 H15A 119.4
C18 C16 C5 120.56(17)
C18 C16 H16A 119.7
C5 C16 H16A 119.7
C24 C17 C11 121.31(18)
C24 C17 H17A 119.3
C11 C17 H17A 119.3
C16 C18 C15 120.77(16)
C16 C18 H18A 119.6
C15 C18 H18A 119.6
C21 C19 C9 120.89(18)
C21 C19 H19A 119.6
C9 C19 H19A 119.6
C25 C20 C9 120.2(2)
C25 C20 H20A 119.9
C9 C20 H20A 119.9
C27 C21 C19 119.7(2)
C27 C21 H21A 120.2
C19 C21 H21A 120.2
C11 C22 C26 119.9(2)
C11 C22 H22A 120.0
C26 C22 H22A 120.0
C24 C23 C26 120.9(2)
C24 C23 H23A 119.6
C26 C23 H23A 119.6
C23 C24 C17 119.6(2)
C23 C24 H24A 120.2
C17 C24 H24A 120.2
C27 C25 C20 120.4(2)
C27 C25 H25A 119.8
C20 C25 H25A 119.8
C23 C26 C22 119.8(2)
C23 C26 H26A 120.1
C22 C26 H26A 120.1
C21 C27 C25 120.35(19)
C21 C27 H27A 119.8
C25 C27 H27A 119.8

loop_
_geom_bond_atom_site_label_1
_geom_bond_atom_site_label_2
_geom_bond_distance
C1 C3 1.3700(17)
C1 O1 1.3814(15)
C1 C7 1.3945(18)
O1 C13 1.3731(19)
C3 N1 1.4083(16)
C3 C6 1.4132(17)
N1 C13 1.3692(18)
N1 C12 1.4628(18)
C5 C8 1.4114(19)
C5 C16 1.4154(19)
C5 C7 1.4157(19)
C6 C8 1.3801(18)
C6 C9 1.4854(18)
C7 C10 1.4170(19)
C8 H8A 0.9300
C9 C20 1.385(2)
C9 C19 1.393(2)
C10 C15 1.361(2)
C10 H10A 0.9300
C11 C22 1.373(2)
C11 C17 1.383(2)
C11 C12 1.5046(19)
C12 H12A 0.9700
C12 H12B 0.9700
C13 O2 1.2075(17)
C15 C18 1.394(3)
C15 H15A 0.9300
C16 C18 1.359(2)
C16 H16A 0.9300
C17 C24 1.373(2)
C17 H17A 0.9300
C18 H18A 0.9300
C19 C21 1.380(2)
C19 H19A 0.9300
C20 C25 1.383(3)
C20 H20A 0.9300
C21 C27 1.370(3)
C21 H21A 0.9300
C22 C26 1.401(3)
C22 H22A 0.9300
C23 C24 1.353(3)
C23 C26 1.361(3)
C23 H23A 0.9300
C24 H24A 0.9300
C25 C27 1.371(4)
C25 H25A 0.9300
C26 H26A 0.9300
C27 H27A 0.9300

loop_
_geom_torsion_atom_site_label_1
_geom_torsion_atom_site_label_2
_geom_torsion_atom_site_label_3
_geom_torsion_atom_site_label_4
_geom_torsion
C3 C1 O1 C13 -0.79(13)
C7 C1 O1 C13 177.73(11)
O1 C1 C3 N1 0.66(12)
C7 C1 C3 N1 -177.85(10)
O1 C1 C3 C6 179.85(9)
C7 C1 C3 C6 1.34(17)
C1 C3 N1 C13 -0.28(13)
C6 C3 N1 C13 -179.31(12)
C1 C3 N1 C12 175.33(11)
C6 C3 N1 C12 -3.7(2)
C1 C3 C6 C8 -1.40(16)
N1 C3 C6 C8 177.51(11)
C1 C3 C6 C9 177.68(11)
N1 C3 C6 C9 -3.4(2)
C3 C1 C7 C5 -0.69(16)
O1 C1 C7 C5 -178.99(10)
C3 C1 C7 C10 178.06(11)
O1 C1 C7 C10 -0.24(18)
C8 C5 C7 C1 0.21(15)
C16 C5 C7 C1 -179.52(10)
C8 C5 C7 C10 -178.61(11)
C16 C5 C7 C10 1.66(16)
C3 C6 C8 C5 1.00(18)
C9 C6 C8 C5 -178.15(11)
C16 C5 C8 C6 179.28(11)
C7 C5 C8 C6 -0.43(18)
C8 C6 C9 C20 -59.30(18)
C3 C6 C9 C20 121.64(15)
C8 C6 C9 C19 116.49(15)
C3 C6 C9 C19 -62.56(18)
C1 C7 C10 C15 -179.10(11)
C5 C7 C10 C15 -0.41(17)
C13 N1 C12 C11 89.19(15)
C3 N1 C12 C11 -86.03(16)
C22 C11 C12 N1 105.78(15)
C17 C11 C12 N1 -75.17(16)
C3 N1 C13 O2 179.53(14)
C12 N1 C13 O2 3.3(2)
C3 N1 C13 O1 -0.20(14)
C12 N1 C13 O1 -176.40(10)
C1 O1 C13 O2 -179.15(13)
C1 O1 C13 N1 0.59(13)
C7 C10 C15 C18 -1.1(2)
C8 C5 C16 C18 178.88(12)
C7 C5 C16 C18 -1.40(18)
C22 C11 C17 C24 -0.1(2)
C12 C11 C17 C24 -179.21(14)
C5 C16 C18 C15 -0.1(2)
C10 C15 C18 C16 1.4(2)
C20 C9 C19 C21 -0.3(2)
C6 C9 C19 C21 -176.17(14)
C19 C9 C20 C25 0.9(3)
C6 C9 C20 C25 176.78(17)
C9 C19 C21 C27 -0.2(3)
C17 C11 C22 C26 0.3(2)
C12 C11 C22 C26 179.34(15)
C26 C23 C24 C17 -0.9(3)
C11 C17 C24 C23 0.5(3)
C9 C20 C25 C27 -0.9(3)
C24 C23 C26 C22 1.1(3)
C11 C22 C26 C23 -0.8(3)
C19 C21 C27 C25 0.2(3)
C20 C25 C27 C21 0.4(4)

loop_
_cod_related_entry_id
_cod_related_entry_database
_cod_related_entry_code
1 ChemSpider 30659559
